data_7231704
loop_
_publ_author_name
'Adonin, Sergey A.'
'Gorokh, Igor D.'
'Novikov, Alexander S.'
'Samsonenko, Denis G.'
'Yushina, Irina V.'
'Sokolov, Maxim N.'
'Fedin, Vladimir P.'

_publ_section_title
;
 Halobismuthates with halopyridinium cations: appearance or non-appearance
 of unusual colouring
;
_journal_issue 48
_journal_name_full CrystEngComm
_journal_page_first 7766
_journal_paper_doi 10.1039/C8CE01749B
_journal_volume 20
_journal_year 2018
_chemical_absolute_configuration unk
_chemical_formula_sum 'C10 H12 Bi Br7 N2 O'
_chemical_formula_weight 944.57
_space_group_crystal_system orthorhombic
_space_group_IT_number 33
_space_group_name_Hall 'P 2c -2n'
_space_group_name_H-M_alt 'P n a 21'
_symmetry_space_group_name_Hall 'P 2c -2n'
_symmetry_space_group_name_H-M 'P n a 21'
_atom_sites_solution_hydrogens geom
_atom_sites_solution_primary dual
_atom_sites_solution_secondary difmap
_audit_creation_method SHELXL-2018/3
_audit_update_record
;
2018-08-24 deposited with the CCDC.
2018-10-26 downloaded from the CCDC.
;
_cell_angle_alpha 90
_cell_angle_beta 90
_cell_angle_gamma 90
_cell_formula_units_Z 4
_cell_length_a 8.2817(4)
_cell_length_b 20.8514(11)
_cell_length_c 12.0986(5)
_cell_measurement_reflns_used 2773
_cell_measurement_temperature 130(2)
_cell_measurement_theta_max 28.57
_cell_measurement_theta_min 3.80
_cell_volume 2089.25(17)
_computing_cell_refinement 'CrysAlisPro 1.171.38.46 (Rigaku OD, 2015)'
_computing_data_collection 'CrysAlisPro 1.171.38.46 (Rigaku OD, 2015)'
_computing_data_reduction 'CrysAlisPro 1.171.38.46 (Rigaku OD, 2015)'
_computing_molecular_graphics 'ShelXle (H\"ubschle, 2011)'
_computing_publication_material 'CIFTAB (Sheldrick, 2015)'
_computing_structure_refinement 'SHELXL-2018 (Sheldrick, 2015)'
_computing_structure_solution 'SHELXT-2018 (Sheldrick, 2015)'
_diffrn_ambient_temperature 130(2)
_diffrn_detector 'CCD plate'
_diffrn_detector_area_resol_mean 10.6168
_diffrn_detector_type AtlasS2
_diffrn_measured_fraction_theta_full 0.996
_diffrn_measured_fraction_theta_max 0.996
_diffrn_measurement_device 'four-circle diffractometer'
_diffrn_measurement_device_type 'New Xcalibur, AtlasS2'
_diffrn_measurement_method '\w scans'
_diffrn_radiation_monochromator graphite
_diffrn_radiation_probe x-ray
_diffrn_radiation_source 'fine-focus sealed tube'
_diffrn_radiation_type MoK\a
_diffrn_radiation_wavelength 0.71073
_diffrn_reflns_av_R_equivalents 0.0489
_diffrn_reflns_av_unetI/netI 0.0472
_diffrn_reflns_Laue_measured_fraction_full 0.996
_diffrn_reflns_Laue_measured_fraction_max 0.996
_diffrn_reflns_limit_h_max 10
_diffrn_reflns_limit_h_min -8
_diffrn_reflns_limit_k_max 24
_diffrn_reflns_limit_k_min -25
_diffrn_reflns_limit_l_max 14
_diffrn_reflns_limit_l_min -8
_diffrn_reflns_number 8918
_diffrn_reflns_point_group_measured_fraction_full 0.726
_diffrn_reflns_point_group_measured_fraction_max 0.721
_diffrn_reflns_theta_full 25.242
_diffrn_reflns_theta_max 25.679
_diffrn_reflns_theta_min 3.368
_diffrn_source 'sealed X-ray tube'
_exptl_absorpt_coefficient_mu 21.825
_exptl_absorpt_correction_T_max 1.00000
_exptl_absorpt_correction_T_min 0.16062
_exptl_absorpt_correction_type multi-scan
_exptl_absorpt_process_details
;
CrysAlisPro 1.171.38.46 (Rigaku Oxford Diffraction, 2015)
Empirical absorption correction using spherical harmonics,
implemented in SCALE3 ABSPACK scaling algorithm.
;
_exptl_crystal_colour colorless
_exptl_crystal_density_diffrn 3.003
_exptl_crystal_description plate
_exptl_crystal_F_000 1688
_exptl_crystal_size_max 0.65
_exptl_crystal_size_mid 0.18
_exptl_crystal_size_min 0.06
_refine_diff_density_max 1.972
_refine_diff_density_min -2.868
_refine_diff_density_rms 0.271
_refine_ls_abs_structure_details
;
 Classical Flack method preferred over Parsons because s.u. lower.
;
_refine_ls_abs_structure_Flack -0.020(16)
_refine_ls_extinction_method none
_refine_ls_goodness_of_fit_ref 1.035
_refine_ls_hydrogen_treatment constr
_refine_ls_matrix_type full
_refine_ls_number_parameters 190
_refine_ls_number_reflns 2852
_refine_ls_number_restraints 25
_refine_ls_restrained_S_all 1.032
_refine_ls_R_factor_all 0.0422
_refine_ls_R_factor_gt 0.0384
_refine_ls_shift/su_max 0.001
_refine_ls_shift/su_mean 0.000
_refine_ls_structure_factor_coef Fsqd
_refine_ls_weighting_details 'w=1/[\s^2^(Fo^2^)+(0.0615P)^2^] where P=(Fo^2^+2Fc^2^)/3'
_refine_ls_weighting_scheme calc
_refine_ls_wR_factor_gt 0.0899
_refine_ls_wR_factor_ref 0.0929
_reflns_Friedel_coverage 0.376
_reflns_Friedel_fraction_full 0.428
_reflns_Friedel_fraction_max 0.415
_reflns_number_gt 2667
_reflns_number_total 2852
_reflns_threshold_expression 'I > 2\s(I)'
_cod_data_source_file c8ce01749b2.cif
_cod_data_source_block IG337new
_cod_depositor_comments 'Adding full bibliography for 7231701--7231709.cif.'
_cod_database_code 7231704
_shelx_shelxl_version_number 2018/3
_shelx_space_group_comment
;
The symmetry employed for this shelxl refinement is uniquely defined
by the following loop, which should always be used as a source of
symmetry information in preference to the above space-group names.
They are only intended as comments.
;
_shelx_estimated_absorpt_t_min 0.025
_shelx_estimated_absorpt_t_max 0.354

loop_
_space_group_symop_operation_xyz
'x, y, z'
'-x, -y, z+1/2'
'x+1/2, -y+1/2, z'
'-x+1/2, y+1/2, z+1/2'

loop_
_atom_site_label
_atom_site_type_symbol
_atom_site_fract_x
_atom_site_fract_y
_atom_site_fract_z
_atom_site_U_iso_or_equiv
_atom_site_adp_type
_atom_site_occupancy
_atom_site_site_symmetry_order
_atom_site_calc_flag
_atom_site_refinement_flags_posn
_atom_site_refinement_flags_adp
Bi1 Bi 0.70068(6) 0.64499(2) 0.50253(6) 0.00899(16) Uani 1 1 d . .
Br11 Br 0.72417(19) 0.61920(8) 0.72783(14) 0.0175(4) Uani 1 1 d . .
Br12 Br 0.50337(19) 0.53840(7) 0.48270(15) 0.0209(4) Uani 1 1 d . .
Br13 Br 0.96128(19) 0.57362(8) 0.45728(14) 0.0205(4) Uani 1 1 d . .
Br14 Br 0.67423(19) 0.66909(8) 0.26494(13) 0.0159(4) Uani 1 1 d . .
Br15 Br 0.90335(18) 0.76248(7) 0.51313(17) 0.0222(4) Uani 1 1 d . .
N1 N 0.2357(18) 0.6012(7) 0.7521(14) 0.022(3) Uani 1 1 d . U
H1 H 0.229527 0.563761 0.718927 0.026 Uiso 1 1 calc R U
C11 C 0.328(2) 0.6076(9) 0.8433(15) 0.022(4) Uani 1 1 d . U
H11 H 0.383994 0.571409 0.871714 0.026 Uiso 1 1 calc R U
C12 C 0.3427(19) 0.6648(8) 0.8945(15) 0.016(4) Uani 1 1 d . .
C13 C 0.2623(18) 0.7164(8) 0.8519(15) 0.020(4) Uani 1 1 d . .
H13 H 0.272636 0.757256 0.885940 0.024 Uiso 1 1 calc R U
C14 C 0.1660(19) 0.7094(9) 0.7595(15) 0.022(4) Uani 1 1 d . .
H14 H 0.109426 0.745108 0.729724 0.026 Uiso 1 1 calc R U
C15 C 0.154(2) 0.6508(8) 0.7120(16) 0.021(4) Uani 1 1 d . U
H15 H 0.085779 0.645069 0.649442 0.025 Uiso 1 1 calc R U
Br1 Br 0.47754(19) 0.67015(8) 1.01995(15) 0.0209(4) Uani 1 1 d . .
N2 N 1.1706(15) 0.6727(7) 0.2570(13) 0.017(3) Uani 1 1 d . U
H2 H 1.177789 0.708769 0.294443 0.021 Uiso 1 1 calc R U
C21 C 1.0743(19) 0.6713(8) 0.1696(15) 0.018(3) Uani 1 1 d . U
H21 H 1.012736 0.707894 0.149132 0.022 Uiso 1 1 calc R U
C22 C 1.0660(18) 0.6156(8) 0.1095(14) 0.014(4) Uani 1 1 d . .
C23 C 1.153(2) 0.5628(8) 0.1420(14) 0.016(4) Uani 1 1 d . .
H23 H 1.146178 0.524021 0.100910 0.019 Uiso 1 1 calc R U
C24 C 1.248(2) 0.5661(8) 0.2333(15) 0.017(4) Uani 1 1 d . .
H24 H 1.308396 0.529724 0.256590 0.021 Uiso 1 1 calc R U
C25 C 1.257(2) 0.6228(8) 0.2917(15) 0.017(3) Uani 1 1 d . U
H25 H 1.323595 0.626105 0.355484 0.021 Uiso 1 1 calc R U
Br2 Br 0.93205(19) 0.61494(8) -0.01851(14) 0.0214(4) Uani 1 1 d . .
O1W O 0.2471(17) 0.4814(6) 0.6776(13) 0.041(4) Uani 1 1 d . .

loop_
_atom_site_aniso_label
_atom_site_aniso_U_11
_atom_site_aniso_U_22
_atom_site_aniso_U_33
_atom_site_aniso_U_23
_atom_site_aniso_U_13
_atom_site_aniso_U_12
Bi1 0.0138(3) 0.0051(3) 0.0081(3) 0.0018(3) -0.0005(2) 0.00070(18)
Br11 0.0282(9) 0.0160(9) 0.0084(8) 0.0010(7) -0.0013(7) -0.0017(7)
Br12 0.0287(8) 0.0105(8) 0.0236(11) 0.0010(8) -0.0050(7) -0.0073(6)
Br13 0.0220(8) 0.0193(9) 0.0200(9) 0.0069(8) 0.0078(7) 0.0097(6)
Br14 0.0262(8) 0.0122(9) 0.0094(8) 0.0031(7) -0.0026(7) 0.0003(7)
Br15 0.0225(8) 0.0183(8) 0.0258(9) 0.0076(9) -0.0053(9) -0.0106(6)
N1 0.031(7) 0.011(6) 0.023(7) -0.007(6) -0.001(6) -0.007(5)
C11 0.027(8) 0.018(8) 0.021(8) -0.002(7) 0.002(7) -0.004(7)
C12 0.021(8) 0.013(10) 0.015(9) -0.001(8) 0.000(7) -0.005(7)
C13 0.013(8) 0.018(10) 0.028(11) 0.006(9) 0.003(7) -0.006(7)
C14 0.019(8) 0.027(10) 0.020(10) 0.006(9) -0.008(8) 0.000(8)
C15 0.025(8) 0.017(8) 0.020(8) 0.000(7) -0.004(7) -0.003(6)
Br1 0.0240(8) 0.0223(9) 0.0164(9) -0.0007(8) -0.0061(7) -0.0034(6)
N2 0.024(6) 0.007(6) 0.021(7) -0.004(6) -0.003(5) -0.006(5)
C21 0.020(8) 0.009(7) 0.025(8) 0.004(7) 0.001(6) 0.006(6)
C22 0.015(8) 0.013(9) 0.015(8) 0.006(7) 0.004(7) -0.001(7)
C23 0.023(9) 0.011(9) 0.015(9) -0.006(7) -0.004(7) -0.003(7)
C24 0.022(8) 0.015(9) 0.014(8) -0.001(8) 0.004(7) -0.007(7)
C25 0.021(7) 0.013(8) 0.017(8) 0.003(7) 0.003(7) -0.011(7)
Br2 0.0213(8) 0.0252(9) 0.0177(10) 0.0025(8) -0.0058(7) -0.0007(6)
O1W 0.062(9) 0.018(8) 0.043(10) 0.003(7) -0.011(8) -0.011(7)

loop_
_atom_type_symbol
_atom_type_description
_atom_type_scat_dispersion_real
_atom_type_scat_dispersion_imag
_atom_type_scat_source
C C 0.0033 0.0016 'International Tables Vol C Tables 4.2.6.8 and 6.1.1.4'
H H 0.0000 0.0000 'International Tables Vol C Tables 4.2.6.8 and 6.1.1.4'
N N 0.0061 0.0033 'International Tables Vol C Tables 4.2.6.8 and 6.1.1.4'
Br Br -0.2901 2.4595 'International Tables Vol C Tables 4.2.6.8 and 6.1.1.4'
Bi Bi -4.1077 10.2566 'International Tables Vol C Tables 4.2.6.8 and 6.1.1.4'
O O 0.0106 0.0060 'International Tables Vol C Tables 4.2.6.8 and 6.1.1.4'

loop_
_geom_angle_atom_site_label_1
_geom_angle_atom_site_label_2
_geom_angle_atom_site_label_3
_geom_angle
_geom_angle_site_symmetry_3
_geom_angle_publ_flag
Br11 Bi1 Br14 178.72(5) . yes
Br11 Bi1 Br15 94.44(5) . yes
Br11 Bi1 Br15 97.69(5) 3_465 yes
Br12 Bi1 Br11 88.34(5) . yes
Br12 Bi1 Br14 90.49(5) . yes
Br12 Bi1 Br15 91.95(5) 3_465 yes
Br12 Bi1 Br15 176.86(6) . yes
Br13 Bi1 Br11 92.09(5) . yes
Br13 Bi1 Br12 90.68(5) . yes
Br13 Bi1 Br14 87.42(5) . yes
Br13 Bi1 Br15 90.67(5) . yes
Br13 Bi1 Br15 169.94(6) 3_465 yes
Br14 Bi1 Br15 82.85(5) 3_465 yes
Br14 Bi1 Br15 86.74(5) . yes
Br15 Bi1 Br15 86.243(16) 3_465 yes
Bi1 Br15 Bi1 161.85(6) 3_565 yes
C11 N1 H1 119.6 . ?
C15 N1 H1 119.6 . ?
C15 N1 C11 120.8(16) . ?
N1 C11 H11 119.6 . ?
N1 C11 C12 120.9(17) . ?
C12 C11 H11 119.6 . ?
C11 C12 C13 118.6(17) . ?
C11 C12 Br1 118.3(14) . ?
C13 C12 Br1 123.1(13) . ?
C12 C13 H13 119.9 . ?
C12 C13 C14 120.3(17) . ?
C14 C13 H13 119.9 . ?
C13 C14 H14 120.6 . ?
C15 C14 C13 118.8(17) . ?
C15 C14 H14 120.6 . ?
N1 C15 C14 120.5(17) . ?
N1 C15 H15 119.7 . ?
C14 C15 H15 119.7 . ?
C21 N2 H2 118.0 . ?
C21 N2 C25 124.0(15) . ?
C25 N2 H2 118.0 . ?
N2 C21 H21 120.9 . ?
N2 C21 C22 118.1(15) . ?
C22 C21 H21 120.9 . ?
C21 C22 C23 120.1(16) . ?
C21 C22 Br2 117.8(12) . ?
C23 C22 Br2 122.1(13) . ?
C22 C23 H23 120.2 . ?
C24 C23 C22 119.7(16) . ?
C24 C23 H23 120.2 . ?
C23 C24 H24 120.3 . ?
C23 C24 C25 119.4(17) . ?
C25 C24 H24 120.3 . ?
N2 C25 C24 118.7(17) . ?
N2 C25 H25 120.7 . ?
C24 C25 H25 120.7 . ?

loop_
_geom_bond_atom_site_label_1
_geom_bond_atom_site_label_2
_geom_bond_distance
_geom_bond_site_symmetry_2
_geom_bond_publ_flag
Bi1 Br11 2.7852(18) . yes
Bi1 Br12 2.7690(15) . yes
Bi1 Br13 2.6782(16) . yes
Bi1 Br14 2.9262(18) . yes
Bi1 Br15 2.9724(15) . yes
Bi1 Br15 3.1308(15) 3_465 yes
N1 H1 0.8800 . ?
N1 C11 1.35(2) . ?
N1 C15 1.33(2) . ?
C11 H11 0.9500 . ?
C11 C12 1.35(2) . ?
C12 C13 1.37(2) . ?
C12 Br1 1.887(18) . ?
C13 H13 0.9500 . ?
C13 C14 1.38(2) . ?
C14 H14 0.9500 . ?
C14 C15 1.35(2) . ?
C15 H15 0.9500 . ?
N2 H2 0.8800 . ?
N2 C21 1.32(2) . ?
N2 C25 1.33(2) . ?
C21 H21 0.9500 . ?
C21 C22 1.37(2) . ?
C22 C23 1.37(2) . ?
C22 Br2 1.906(17) . ?
C23 H23 0.9500 . ?
C23 C24 1.36(2) . ?
C24 H24 0.9500 . ?
C24 C25 1.38(2) . ?
C25 H25 0.9500 . ?
